data_4027999
loop_
_publ_author_name
'Roman A. Valiulin'
'Teresa M. Arisco'
'Andrei G. Kutateladze'

_publ_contact_author_address
;Department of Chemistry and Biochemistry
University of Denver
FW Olin Hall, 202
2190 E. Iliff Ave
Denver, CO 80208
;
_publ_contact_author_email akutatel.edu
_publ_contact_author_fax 303-871-2254
_publ_contact_author_name 'Andrei Kutateladze'
_publ_contact_author_phone 303-871-2995
_publ_section_title
;
 Photoinduced Intramolecular Cyclopentanation vs Photoprotolytic
 Oxametathesis in Polycyclic Alkenes Outfitted with Conformationally
 Constrained Aroylmethyl Chromophores
;
_journal_name_full 'Journal of Organic Chemistry'
_journal_page_first 2012
_journal_page_last 2025
_journal_paper_doi 10.1021/jo301909j
_journal_volume 78
_journal_year 2013
_chemical_formula_moiety 'C21 H22 O5'
_chemical_formula_sum 'C21 H22 O5'
_chemical_formula_weight 354.39
_chemical_name_common none
_chemical_name_systematic
;
dimethyl (1SR, 4RS, 5RS, 6RS)-exo-5-
((2'SR, 3'RS)-3'-methyl-1'-indanon-2'-yl)
bicyclo[2.2.1]hept-2-ene-endo-5,endo-6-dicarboxylate
;
_space_group_IT_number 2
_symmetry_cell_setting triclinic
_symmetry_space_group_name_Hall '-P 1'
_symmetry_space_group_name_H-M 'P -1'
_atom_sites_solution_hydrogens geom
_atom_sites_solution_primary direct
_atom_sites_solution_secondary difmap
_audit_creation_method SHELXL-97
_cell_angle_alpha 82.8110(10)
_cell_angle_beta 84.7200(10)
_cell_angle_gamma 66.9990(10)
_cell_formula_units_Z 2
_cell_length_a 9.30300(10)
_cell_length_b 9.34520(10)
_cell_length_c 11.60490(10)
_cell_measurement_reflns_used 9498
_cell_measurement_temperature 296(2)
_cell_measurement_theta_max 28.35
_cell_measurement_theta_min 2.38
_cell_volume 920.372(18)
_computing_cell_refinement 'Bruker SAINT'
_computing_data_collection 'Bruker APEX2'
_computing_data_reduction 'Bruker SAINT'
_computing_molecular_graphics 'Bruker SHELXTL'
_computing_publication_material 'Bruker SHELXTL'
_computing_structure_refinement 'SHELXL-97 (Sheldrick, 2008)'
_computing_structure_solution 'SHELXS-97 (Sheldrick, 2008)'
_diffrn_ambient_temperature 296(2)
_diffrn_detector_area_resol_mean 8.33
_diffrn_measured_fraction_theta_full 0.999
_diffrn_measured_fraction_theta_max 0.999
_diffrn_measurement_device_type 'Bruker D8 APEX II Diffractometer'
_diffrn_measurement_method '\f and \w scans'
_diffrn_radiation_monochromator graphite
_diffrn_radiation_source 'fine-focus sealed tube'
_diffrn_radiation_type MoK\a
_diffrn_radiation_wavelength 0.71073
_diffrn_reflns_av_R_equivalents 0.0229
_diffrn_reflns_av_sigmaI/netI 0.0097
_diffrn_reflns_limit_h_max 11
_diffrn_reflns_limit_h_min -11
_diffrn_reflns_limit_k_max 11
_diffrn_reflns_limit_k_min -11
_diffrn_reflns_limit_l_max 14
_diffrn_reflns_limit_l_min -14
_diffrn_reflns_number 33192
_diffrn_reflns_theta_full 26.37
_diffrn_reflns_theta_max 26.37
_diffrn_reflns_theta_min 1.77
_exptl_absorpt_coefficient_mu 0.091
_exptl_absorpt_correction_T_max 0.9733
_exptl_absorpt_correction_T_min 0.9417
_exptl_absorpt_correction_type multi-scan
_exptl_crystal_colour colourless
_exptl_crystal_density_diffrn 1.279
_exptl_crystal_description piramidal
_exptl_crystal_F_000 376
_exptl_crystal_size_max 0.67
_exptl_crystal_size_mid 0.35
_exptl_crystal_size_min 0.30
_refine_diff_density_max 0.190
_refine_diff_density_min -0.227
_refine_diff_density_rms 0.056
_refine_ls_extinction_method none
_refine_ls_goodness_of_fit_ref 1.013
_refine_ls_matrix_type full
_refine_ls_number_parameters 238
_refine_ls_number_reflns 3766
_refine_ls_number_restraints 0
_refine_ls_restrained_S_all 1.013
_refine_ls_R_factor_all 0.0491
_refine_ls_R_factor_gt 0.0438
_refine_ls_shift/su_max 0.000
_refine_ls_shift/su_mean 0.000
_refine_ls_structure_factor_coef Fsqd
_refine_ls_weighting_details 'calc w=1/[\s^2^(Fo^2^)+(0.0806P)^2^+0.1508P] where P=(Fo^2^+2Fc^2^)/3'
_refine_ls_weighting_scheme calc
_refine_ls_wR_factor_gt 0.1223
_refine_ls_wR_factor_ref 0.1304
_reflns_number_gt 3268
_reflns_number_total 3766
_reflns_threshold_expression >2sigma(I)
_cod_data_source_file jo301909j_si_001_20.cif
_cod_data_source_block 7n_rav28797_0m
_cod_original_cell_volume 920.373(16)
_cod_database_code 4027999

loop_
_symmetry_equiv_pos_as_xyz
'x, y, z'
'-x, -y, -z'

loop_
_atom_site_label
_atom_site_type_symbol
_atom_site_fract_x
_atom_site_fract_y
_atom_site_fract_z
_atom_site_U_iso_or_equiv
_atom_site_adp_type
_atom_site_occupancy
_atom_site_symmetry_multiplicity
_atom_site_calc_flag
_atom_site_refinement_flags
O1 O 0.79333(13) 0.97807(13) 0.50156(9) 0.0643(3) Uani 1 1 d .
O2 O 0.81933(14) 1.03233(12) 0.31008(10) 0.0673(3) Uani 1 1 d .
O3 O 1.13190(13) 0.58818(12) 0.43534(8) 0.0606(3) Uani 1 1 d .
O4 O 0.85981(14) 0.85101(14) 0.08348(8) 0.0654(3) Uani 1 1 d .
O5 O 1.05505(11) 0.78672(11) 0.20238(8) 0.0533(3) Uani 1 1 d .
C1 C 0.7961(2) 1.1279(2) 0.51799(18) 0.0776(5) Uani 1 1 d .
H1A H 0.8900 1.1356 0.4814 0.116 Uiso 1 1 calc R
H1B H 0.7933 1.1376 0.5996 0.116 Uiso 1 1 calc R
H1C H 0.7069 1.2099 0.4838 0.116 Uiso 1 1 calc R
C2 C 0.80493(14) 0.94601(15) 0.39117(12) 0.0470(3) Uani 1 1 d .
C3 C 0.78972(15) 0.79210(14) 0.38732(11) 0.0442(3) Uani 1 1 d .
H3 H 0.8445 0.7198 0.4524 0.053 Uiso 1 1 calc R
C4 C 0.84776(14) 0.70945(14) 0.27219(10) 0.0405(3) Uani 1 1 d .
C5 C 0.97465(14) 0.54197(14) 0.29656(10) 0.0411(3) Uani 1 1 d .
H5 H 0.9284 0.4842 0.3541 0.049 Uiso 1 1 calc R
C6 C 1.12448(16) 0.53529(14) 0.34652(11) 0.0449(3) Uani 1 1 d .
C7 C 1.25737(16) 0.44646(14) 0.27114(12) 0.0494(3) Uani 1 1 d .
C8 C 1.41543(19) 0.41096(19) 0.28136(18) 0.0699(5) Uani 1 1 d .
H8 H 1.4501 0.4418 0.3430 0.084 Uiso 1 1 calc R
C9 C 1.5196(2) 0.3288(2) 0.1978(2) 0.0879(6) Uani 1 1 d .
H9 H 1.6260 0.3046 0.2023 0.106 Uiso 1 1 calc R
C10 C 1.20447(15) 0.39928(15) 0.18081(11) 0.0471(3) Uani 1 1 d .
C11 C 1.31018(18) 0.3144(2) 0.09750(15) 0.0655(4) Uani 1 1 d .
H11 H 1.2759 0.2806 0.0373 0.079 Uiso 1 1 calc R
C12 C 1.4662(2) 0.2818(2) 0.1064(2) 0.0853(6) Uani 1 1 d .
H12 H 1.5379 0.2272 0.0504 0.102 Uiso 1 1 calc R
C13 C 1.02958(15) 0.44805(15) 0.18875(11) 0.0456(3) Uani 1 1 d .
H13 H 0.9852 0.5170 0.1192 0.055 Uiso 1 1 calc R
C14 C 0.9839(2) 0.3066(2) 0.19865(19) 0.0781(5) Uani 1 1 d .
H14A H 1.0240 0.2509 0.1311 0.117 Uiso 1 1 calc R
H14B H 0.8720 0.3410 0.2043 0.117 Uiso 1 1 calc R
H14C H 1.0269 0.2389 0.2668 0.117 Uiso 1 1 calc R
C15 C 0.69262(15) 0.70062(16) 0.23547(12) 0.0488(3) Uani 1 1 d .
H15 H 0.7063 0.6271 0.1782 0.059 Uiso 1 1 calc R
C16 C 0.62144(17) 0.66470(17) 0.35494(13) 0.0553(3) Uani 1 1 d .
H16A H 0.5198 0.6600 0.3505 0.066 Uiso 1 1 calc R
H16B H 0.6907 0.5711 0.3982 0.066 Uiso 1 1 calc R
C17 C 0.61183(16) 0.81565(17) 0.40053(12) 0.0539(3) Uani 1 1 d .
H17 H 0.5623 0.8348 0.4784 0.065 Uiso 1 1 calc R
C18 C 0.52975(16) 0.93343(18) 0.30333(14) 0.0594(4) Uani 1 1 d .
H18 H 0.4584 1.0349 0.3105 0.071 Uiso 1 1 calc R
C19 C 0.57780(17) 0.86591(18) 0.20554(14) 0.0582(4) Uani 1 1 d .
H19 H 0.5465 0.9119 0.1314 0.070 Uiso 1 1 calc R
C20 C 0.91569(15) 0.79490(14) 0.17542(10) 0.0443(3) Uani 1 1 d .
C21 C 1.1370(2) 0.8568(2) 0.11754(16) 0.0769(5) Uani 1 1 d .
H21A H 1.1560 0.8071 0.0470 0.115 Uiso 1 1 calc R
H21B H 1.2348 0.8440 0.1470 0.115 Uiso 1 1 calc R
H21C H 1.0748 0.9661 0.1020 0.115 Uiso 1 1 calc R

loop_
_atom_site_aniso_label
_atom_site_aniso_U_11
_atom_site_aniso_U_22
_atom_site_aniso_U_33
_atom_site_aniso_U_23
_atom_site_aniso_U_13
_atom_site_aniso_U_12
O1 0.0749(7) 0.0733(7) 0.0621(6) -0.0335(5) 0.0128(5) -0.0425(6)
O2 0.0917(8) 0.0511(6) 0.0680(7) -0.0078(5) -0.0008(6) -0.0370(6)
O3 0.0819(7) 0.0612(6) 0.0480(5) -0.0056(4) -0.0170(5) -0.0344(5)
O4 0.0838(7) 0.0787(7) 0.0429(5) 0.0090(5) -0.0118(5) -0.0437(6)
O5 0.0534(5) 0.0542(5) 0.0543(5) 0.0096(4) -0.0023(4) -0.0273(4)
C1 0.0718(10) 0.0796(11) 0.1000(13) -0.0535(10) 0.0154(9) -0.0401(9)
C2 0.0427(6) 0.0482(7) 0.0542(7) -0.0166(6) 0.0020(5) -0.0194(5)
C3 0.0511(7) 0.0455(6) 0.0402(6) -0.0099(5) 0.0028(5) -0.0226(5)
C4 0.0485(6) 0.0404(6) 0.0369(6) -0.0061(5) 0.0001(5) -0.0213(5)
C5 0.0504(6) 0.0405(6) 0.0375(6) -0.0055(5) 0.0004(5) -0.0231(5)
C6 0.0592(7) 0.0386(6) 0.0420(6) 0.0022(5) -0.0096(5) -0.0244(5)
C7 0.0514(7) 0.0397(6) 0.0595(8) 0.0022(5) -0.0078(6) -0.0212(5)
C8 0.0577(9) 0.0568(9) 0.1010(13) 0.0004(8) -0.0186(8) -0.0273(7)
C9 0.0455(8) 0.0785(12) 0.1375(19) -0.0051(12) 0.0007(10) -0.0239(8)
C10 0.0500(7) 0.0424(6) 0.0490(7) -0.0030(5) 0.0009(5) -0.0191(5)
C11 0.0595(9) 0.0674(9) 0.0646(9) -0.0150(7) 0.0099(7) -0.0194(7)
C12 0.0587(10) 0.0842(12) 0.1049(15) -0.0194(11) 0.0201(9) -0.0209(9)
C13 0.0487(7) 0.0463(6) 0.0451(6) -0.0124(5) -0.0004(5) -0.0201(5)
C14 0.0767(11) 0.0723(10) 0.1063(14) -0.0463(10) 0.0195(9) -0.0452(9)
C15 0.0512(7) 0.0518(7) 0.0495(7) -0.0136(5) -0.0024(5) -0.0237(6)
C16 0.0550(7) 0.0591(8) 0.0632(8) -0.0148(7) 0.0063(6) -0.0335(6)
C17 0.0552(8) 0.0610(8) 0.0549(8) -0.0203(6) 0.0139(6) -0.0316(6)
C18 0.0466(7) 0.0565(8) 0.0771(10) -0.0176(7) 0.0032(6) -0.0200(6)
C19 0.0506(7) 0.0604(8) 0.0648(9) -0.0091(7) -0.0084(6) -0.0203(6)
C20 0.0550(7) 0.0407(6) 0.0394(6) -0.0049(5) -0.0001(5) -0.0208(5)
C21 0.0792(11) 0.0884(12) 0.0733(11) 0.0142(9) 0.0058(8) -0.0516(10)

loop_
_atom_type_symbol
_atom_type_description
_atom_type_scat_dispersion_real
_atom_type_scat_dispersion_imag
_atom_type_scat_source
C C 0.0033 0.0016 'International Tables Vol C Tables 4.2.6.8 and 6.1.1.4'
H H 0.0000 0.0000 'International Tables Vol C Tables 4.2.6.8 and 6.1.1.4'
O O 0.0106 0.0060 'International Tables Vol C Tables 4.2.6.8 and 6.1.1.4'

loop_
_geom_angle_atom_site_label_1
_geom_angle_atom_site_label_2
_geom_angle_atom_site_label_3
_geom_angle
C2 O1 C1 115.66(13)
C20 O5 C21 117.27(11)
O1 C1 H1A 109.5
O1 C1 H1B 109.5
H1A C1 H1B 109.5
O1 C1 H1C 109.5
H1A C1 H1C 109.5
H1B C1 H1C 109.5
O2 C2 O1 123.33(12)
O2 C2 C3 126.95(12)
O1 C2 C3 109.66(11)
C2 C3 C4 117.50(10)
C2 C3 C17 109.80(10)
C4 C3 C17 103.12(9)
C2 C3 H3 108.7
C4 C3 H3 108.7
C17 C3 H3 108.7
C20 C4 C5 107.00(10)
C20 C4 C3 115.74(9)
C5 C4 C3 111.16(9)
C20 C4 C15 111.33(10)
C5 C4 C15 110.33(9)
C3 C4 C15 101.24(9)
C6 C5 C13 105.50(10)
C6 C5 C4 114.96(9)
C13 C5 C4 114.37(9)
C6 C5 H5 107.2
C13 C5 H5 107.2
C4 C5 H5 107.2
O3 C6 C7 126.33(12)
O3 C6 C5 125.90(13)
C7 C6 C5 107.69(10)
C10 C7 C8 121.41(14)
C10 C7 C6 110.07(11)
C8 C7 C6 128.51(14)
C9 C8 C7 118.25(17)
C9 C8 H8 120.9
C7 C8 H8 120.9
C8 C9 C12 120.35(16)
C8 C9 H9 119.8
C12 C9 H9 119.8
C7 C10 C11 120.17(14)
C7 C10 C13 112.09(11)
C11 C10 C13 127.72(13)
C12 C11 C10 118.39(17)
C12 C11 H11 120.8
C10 C11 H11 120.8
C11 C12 C9 121.40(18)
C11 C12 H12 119.3
C9 C12 H12 119.3
C10 C13 C14 111.28(12)
C10 C13 C5 104.58(10)
C14 C13 C5 113.12(11)
C10 C13 H13 109.2
C14 C13 H13 109.2
C5 C13 H13 109.2
C13 C14 H14A 109.5
C13 C14 H14B 109.5
H14A C14 H14B 109.5
C13 C14 H14C 109.5
H14A C14 H14C 109.5
H14B C14 H14C 109.5
C19 C15 C16 99.52(12)
C19 C15 C4 107.92(10)
C16 C15 C4 100.67(10)
C19 C15 H15 115.5
C16 C15 H15 115.5
C4 C15 H15 115.5
C17 C16 C15 93.52(10)
C17 C16 H16A 113.0
C15 C16 H16A 113.0
C17 C16 H16B 113.0
C15 C16 H16B 113.0
H16A C16 H16B 110.4
C18 C17 C16 100.25(11)
C18 C17 C3 107.35(11)
C16 C17 C3 100.00(10)
C18 C17 H17 115.7
C16 C17 H17 115.7
C3 C17 H17 115.7
C19 C18 C17 107.28(13)
C19 C18 H18 126.4
C17 C18 H18 126.4
C18 C19 C15 108.02(13)
C18 C19 H19 126.0
C15 C19 H19 126.0
O4 C20 O5 123.41(12)
O4 C20 C4 125.67(12)
O5 C20 C4 110.66(10)
O5 C21 H21A 109.5
O5 C21 H21B 109.5
H21A C21 H21B 109.5
O5 C21 H21C 109.5
H21A C21 H21C 109.5
H21B C21 H21C 109.5

loop_
_geom_bond_atom_site_label_1
_geom_bond_atom_site_label_2
_geom_bond_distance
O1 C2 1.3371(16)
O1 C1 1.4467(19)
O2 C2 1.1939(17)
O3 C6 1.2161(15)
O4 C20 1.1970(15)
O5 C20 1.3327(16)
O5 C21 1.4386(17)
C1 H1A 0.9600
C1 H1B 0.9600
C1 H1C 0.9600
C2 C3 1.5057(17)
C3 C4 1.5725(16)
C3 C17 1.5772(18)
C3 H3 0.9800
C4 C20 1.5288(16)
C4 C5 1.5588(17)
C4 C15 1.5769(17)
C5 C6 1.5344(17)
C5 C13 1.5503(16)
C5 H5 0.9800
C6 C7 1.471(2)
C7 C10 1.3840(19)
C7 C8 1.388(2)
C8 C9 1.379(3)
C8 H8 0.9300
C9 C12 1.395(3)
C9 H9 0.9300
C10 C11 1.392(2)
C10 C13 1.5056(18)
C11 C12 1.373(2)
C11 H11 0.9300
C12 H12 0.9300
C13 C14 1.528(2)
C13 H13 0.9800
C14 H14A 0.9600
C14 H14B 0.9600
C14 H14C 0.9600
C15 C19 1.514(2)
C15 C16 1.5368(19)
C15 H15 0.9800
C16 C17 1.5353(19)
C16 H16A 0.9700
C16 H16B 0.9700
C17 C18 1.503(2)
C17 H17 0.9800
C18 C19 1.323(2)
C18 H18 0.9300
C19 H19 0.9300
C21 H21A 0.9600
C21 H21B 0.9600
C21 H21C 0.9600
